data_4082093
loop_
_publ_author_name
'Hong, Jianquan'
'Zhang, Lixin'
'Wang, Kai'
'Chen, Zhenxia'
'Wu, Limin'
'Zhou, Xigeng'

_publ_section_title
;
 Synthesis, Structural Characterization, and Reactivity of Mono(amidinate)
 Rare-Earth-Metal Bis(aminobenzyl) Complexes
;
_journal_issue 24
_journal_name_full Organometallics
_journal_page_first 7312
_journal_paper_doi 10.1021/om400787j
_journal_volume 32
_journal_year 2013
_chemical_formula_sum 'C49 H63 N4 Sc'
_chemical_formula_weight 752.99
_chemical_name_systematic
; 
 ? 
;
_space_group_IT_number 14
_symmetry_cell_setting monoclinic
_symmetry_space_group_name_Hall '-P 2yn'
_symmetry_space_group_name_H-M 'P 1 21/n 1'
_atom_sites_solution_hydrogens geom
_atom_sites_solution_primary direct
_atom_sites_solution_secondary difmap
_audit_creation_method SHELXL-97
_cell_angle_alpha 90.00
_cell_angle_beta 105.219(5)
_cell_angle_gamma 90.00
_cell_formula_units_Z 4
_cell_length_a 10.582(4)
_cell_length_b 23.697(9)
_cell_length_c 19.744(8)
_cell_measurement_reflns_used 4177
_cell_measurement_temperature 293(2)
_cell_measurement_theta_max 24.2
_cell_measurement_theta_min 2.63
_cell_volume 4777(3)
_computing_cell_refinement 'Bruker SMART'
_computing_data_collection 'Bruker SMART'
_computing_data_reduction 'Bruker SHELXTL'
_computing_molecular_graphics 'Bruker SHELXTL'
_computing_publication_material 'Bruker SHELXTL'
_computing_structure_refinement 'SHELXL-97 (Sheldrick, 1997)'
_computing_structure_solution 'SHELXS-97 (Sheldrick, 1990)'
_diffrn_ambient_temperature 293(2)
_diffrn_measured_fraction_theta_full 0.998
_diffrn_measured_fraction_theta_max 0.998
_diffrn_measurement_device_type 'CCD area detector'
_diffrn_measurement_method 'phi and omega scans'
_diffrn_radiation_monochromator graphite
_diffrn_radiation_source 'fine-focus sealed tube'
_diffrn_radiation_type MoK\a
_diffrn_radiation_wavelength 0.71073
_diffrn_reflns_av_R_equivalents 0.0590
_diffrn_reflns_av_sigmaI/netI 0.0906
_diffrn_reflns_limit_h_max 12
_diffrn_reflns_limit_h_min -12
_diffrn_reflns_limit_k_max 28
_diffrn_reflns_limit_k_min -28
_diffrn_reflns_limit_l_max 16
_diffrn_reflns_limit_l_min -23
_diffrn_reflns_number 19623
_diffrn_reflns_theta_full 25.00
_diffrn_reflns_theta_max 25.00
_diffrn_reflns_theta_min 1.37
_exptl_absorpt_coefficient_mu 0.188
_exptl_absorpt_correction_T_max 0.9724
_exptl_absorpt_correction_T_min 0.9546
_exptl_absorpt_correction_type multi-scan
_exptl_absorpt_process_details sadabs
_exptl_crystal_colour yellow
_exptl_crystal_density_diffrn 1.047
_exptl_crystal_density_method 'not measured'
_exptl_crystal_description block
_exptl_crystal_F_000 1624
_exptl_crystal_size_max 0.25
_exptl_crystal_size_mid 0.20
_exptl_crystal_size_min 0.15
_platon_squeeze_details
;
;
_refine_diff_density_max 0.267
_refine_diff_density_min -0.228
_refine_diff_density_rms 0.045
_refine_ls_extinction_method none
_refine_ls_goodness_of_fit_ref 0.993
_refine_ls_hydrogen_treatment constr
_refine_ls_matrix_type full
_refine_ls_number_parameters 482
_refine_ls_number_reflns 8395
_refine_ls_number_restraints 0
_refine_ls_restrained_S_all 0.993
_refine_ls_R_factor_all 0.1159
_refine_ls_R_factor_gt 0.0566
_refine_ls_shift/su_max 0.000
_refine_ls_shift/su_mean 0.000
_refine_ls_structure_factor_coef Fsqd
_refine_ls_weighting_details 'calc w=1/[\s\^2\^(Fo\^2\^)+(0.0574P)\^2\^+0.5500P] where P=(Fo\^2\^+2Fc\^2\^)/3'
_refine_ls_weighting_scheme calc
_refine_ls_wR_factor_gt 0.1301
_refine_ls_wR_factor_ref 0.1480
_reflns_number_gt 4244
_reflns_number_total 8395
_reflns_threshold_expression >2sigma(I)
_cod_data_source_file om400787j_si_003.cif
_cod_data_source_block complex_3a
_cod_depositor_comments
;
The following automatic conversions were performed:

'_symmetry_cell_setting' value 'Monoclinic' changed to 'monoclinic'
according to /home/saulius/struct/CIF-dictionaries/cif_core.dic
dictionary named 'cif_core.dic' version 2.4.2 from 2011-04-26.

Automatic conversion script
Id: cif_fix_values 1891 2012-01-12 08:04:46Z andrius 
;
_cod_original_cell_volume 4778(3)
_cod_original_sg_symbol_H-M P2(1)/n
_cod_database_code 4082093

loop_
_symmetry_equiv_pos_as_xyz
'x, y, z'
'-x+1/2, y+1/2, -z+1/2'
'-x, -y, -z'
'x-1/2, -y-1/2, z-1/2'

loop_
_atom_site_label
_atom_site_type_symbol
_atom_site_fract_x
_atom_site_fract_y
_atom_site_fract_z
_atom_site_U_iso_or_equiv
_atom_site_adp_type
_atom_site_occupancy
_atom_site_symmetry_multiplicity
_atom_site_calc_flag
_atom_site_refinement_flags
Sc1 Sc 0.14974(6) 0.74114(2) 0.30045(3) 0.04430(19) Uani 1 1 d .
N1 N 0.0734(2) 0.65679(10) 0.25947(13) 0.0395(6) Uani 1 1 d .
N2 N 0.1034(2) 0.67814(10) 0.37268(13) 0.0439(6) Uani 1 1 d .
N3 N 0.2635(3) 0.81111(12) 0.38926(16) 0.0661(8) Uani 1 1 d .
N4 N 0.1351(3) 0.78962(11) 0.18663(13) 0.0535(7) Uani 1 1 d .
C1 C 0.3714(3) 0.73047(14) 0.32094(19) 0.0626(10) Uani 1 1 d .
H1A H 0.4049 0.7070 0.3620 0.075 Uiso 1 1 calc R
H1B H 0.3920 0.7125 0.2810 0.075 Uiso 1 1 calc R
C2 C 0.4314(4) 0.78716(18) 0.33240(19) 0.0682(11) Uani 1 1 d .
C3 C 0.5392(4) 0.8034(2) 0.3067(2) 0.1001(15) Uani 1 1 d .
H3A H 0.5813 0.7768 0.2857 0.120 Uiso 1 1 calc R
C4 C 0.5821(6) 0.8590(3) 0.3129(3) 0.134(3) Uani 1 1 d .
H4A H 0.6510 0.8697 0.2947 0.160 Uiso 1 1 calc R
C5 C 0.5246(8) 0.8975(3) 0.3452(4) 0.137(3) Uani 1 1 d .
H5A H 0.5548 0.9345 0.3499 0.165 Uiso 1 1 calc R
C6 C 0.4222(5) 0.8822(2) 0.3709(3) 0.1030(17) Uani 1 1 d .
H6A H 0.3839 0.9092 0.3933 0.124 Uiso 1 1 calc R
C7 C 0.3747(4) 0.82950(16) 0.3649(2) 0.0661(11) Uani 1 1 d .
C8 C 0.3128(4) 0.78595(17) 0.46049(19) 0.0816(12) Uani 1 1 d .
H8A H 0.3556 0.8146 0.4929 0.122 Uiso 1 1 calc R
H8B H 0.3740 0.7564 0.4589 0.122 Uiso 1 1 calc R
H8C H 0.2407 0.7707 0.4756 0.122 Uiso 1 1 calc R
C9 C 0.1787(4) 0.85961(19) 0.3951(2) 0.1067(17) Uani 1 1 d .
H9A H 0.2267 0.8854 0.4299 0.160 Uiso 1 1 calc R
H9B H 0.1031 0.8463 0.4086 0.160 Uiso 1 1 calc R
H9C H 0.1513 0.8785 0.3507 0.160 Uiso 1 1 calc R
C10 C -0.0396(3) 0.79221(13) 0.26933(18) 0.0540(9) Uani 1 1 d .
H10A H -0.1075 0.7705 0.2374 0.065 Uiso 1 1 calc R
H10B H -0.0690 0.8011 0.3107 0.065 Uiso 1 1 calc R
C11 C -0.0141(3) 0.84464(14) 0.23492(17) 0.0518(9) Uani 1 1 d .
C12 C -0.0690(4) 0.89652(15) 0.24410(19) 0.0667(11) Uani 1 1 d .
H12A H -0.1335 0.8979 0.2683 0.080 Uiso 1 1 calc R
C13 C -0.0303(5) 0.94630(17) 0.2182(2) 0.0856(13) Uani 1 1 d .
H13A H -0.0683 0.9804 0.2253 0.103 Uiso 1 1 calc R
C14 C 0.0630(5) 0.94502(18) 0.1825(2) 0.0863(14) Uani 1 1 d .
H14A H 0.0894 0.9784 0.1657 0.104 Uiso 1 1 calc R
C15 C 0.1194(4) 0.89450(16) 0.17099(19) 0.0675(11) Uani 1 1 d .
H15A H 0.1825 0.8939 0.1459 0.081 Uiso 1 1 calc R
C16 C 0.0813(3) 0.84490(14) 0.19699(17) 0.0531(9) Uani 1 1 d .
C17 C 0.0412(3) 0.76036(14) 0.12831(17) 0.0624(10) Uani 1 1 d .
H17A H 0.0370 0.7797 0.0850 0.094 Uiso 1 1 calc R
H17B H -0.0440 0.7602 0.1369 0.094 Uiso 1 1 calc R
H17C H 0.0697 0.7222 0.1252 0.094 Uiso 1 1 calc R
C18 C 0.2615(4) 0.79436(18) 0.1678(2) 0.0770(12) Uani 1 1 d .
H18A H 0.2478 0.8134 0.1236 0.115 Uiso 1 1 calc R
H18B H 0.2959 0.7573 0.1643 0.115 Uiso 1 1 calc R
H18C H 0.3225 0.8154 0.2034 0.115 Uiso 1 1 calc R
C19 C 0.0680(3) 0.63837(13) 0.32292(17) 0.0415(8) Uani 1 1 d .
C20 C 0.0307(3) 0.57931(14) 0.33783(18) 0.0523(9) Uani 1 1 d .
C21 C 0.0679(4) 0.53361(14) 0.30423(19) 0.0630(10) Uani 1 1 d .
H21A H 0.1150 0.5396 0.2712 0.076 Uiso 1 1 calc R
C22 C 0.0363(5) 0.47908(17) 0.3190(2) 0.0897(14) Uani 1 1 d .
H22A H 0.0639 0.4487 0.2967 0.108 Uiso 1 1 calc R
C23 C -0.0360(6) 0.4699(2) 0.3667(3) 0.1141(19) Uani 1 1 d .
H23A H -0.0579 0.4334 0.3767 0.137 Uiso 1 1 calc R
C24 C -0.0756(5) 0.5154(2) 0.3996(3) 0.1035(17) Uani 1 1 d .
H24A H -0.1258 0.5097 0.4313 0.124 Uiso 1 1 calc R
C25 C -0.0407(4) 0.56983(17) 0.3856(2) 0.0727(11) Uani 1 1 d .
H25A H -0.0659 0.6002 0.4088 0.087 Uiso 1 1 calc R
C26 C 0.0222(3) 0.62551(12) 0.19692(16) 0.0424(8) Uani 1 1 d .
C27 C -0.1118(3) 0.61322(14) 0.17288(18) 0.0522(9) Uani 1 1 d .
C28 C -0.1551(4) 0.58174(16) 0.1116(2) 0.0719(11) Uani 1 1 d .
H28A H -0.2435 0.5727 0.0957 0.086 Uiso 1 1 calc R
C29 C -0.0706(5) 0.56371(17) 0.0739(2) 0.0782(12) Uani 1 1 d .
H29A H -0.1007 0.5417 0.0340 0.094 Uiso 1 1 calc R
C30 C 0.0585(4) 0.57867(16) 0.0960(2) 0.0712(11) Uani 1 1 d .
H30A H 0.1152 0.5677 0.0696 0.085 Uiso 1 1 calc R
C31 C 0.1074(3) 0.60982(14) 0.15694(18) 0.0508(8) Uani 1 1 d .
C32 C -0.2126(3) 0.63500(16) 0.2093(2) 0.0668(11) Uani 1 1 d .
H32A H -0.1653 0.6541 0.2526 0.080 Uiso 1 1 calc R
C33 C -0.2921(4) 0.58685(19) 0.2295(2) 0.0962(15) Uani 1 1 d .
H33A H -0.2337 0.5605 0.2590 0.144 Uiso 1 1 calc R
H33B H -0.3409 0.5679 0.1878 0.144 Uiso 1 1 calc R
H33C H -0.3513 0.6019 0.2543 0.144 Uiso 1 1 calc R
C34 C -0.3037(4) 0.67809(18) 0.1636(2) 0.0947(15) Uani 1 1 d .
H34A H -0.2527 0.7082 0.1518 0.142 Uiso 1 1 calc R
H34B H -0.3624 0.6930 0.1888 0.142 Uiso 1 1 calc R
H34C H -0.3532 0.6601 0.1213 0.142 Uiso 1 1 calc R
C35 C 0.2508(4) 0.62599(16) 0.1793(2) 0.0692(11) Uani 1 1 d .
H35A H 0.2567 0.6607 0.2069 0.083 Uiso 1 1 calc R
C36 C 0.3332(4) 0.5820(2) 0.2273(3) 0.124(2) Uani 1 1 d .
H36A H 0.2965 0.5748 0.2660 0.186 Uiso 1 1 calc R
H36B H 0.4211 0.5958 0.2446 0.186 Uiso 1 1 calc R
H36C H 0.3341 0.5477 0.2015 0.186 Uiso 1 1 calc R
C37 C 0.3097(4) 0.63921(19) 0.1183(2) 0.0985(15) Uani 1 1 d .
H37A H 0.2589 0.6681 0.0895 0.148 Uiso 1 1 calc R
H37B H 0.3091 0.6058 0.0908 0.148 Uiso 1 1 calc R
H37C H 0.3982 0.6521 0.1364 0.148 Uiso 1 1 calc R
C38 C 0.1244(3) 0.66863(13) 0.44634(16) 0.0458(8) Uani 1 1 d .
C39 C 0.2317(3) 0.63668(13) 0.48475(16) 0.0478(8) Uani 1 1 d .
C40 C 0.2560(3) 0.63539(14) 0.55795(19) 0.0598(9) Uiso 1 1 d .
H40A H 0.3264 0.6145 0.5842 0.072 Uiso 1 1 calc R
C41 C 0.1779(4) 0.66438(14) 0.59182(18) 0.0609(10) Uani 1 1 d .
H41A H 0.1977 0.6642 0.6406 0.073 Uiso 1 1 calc R
C42 C 0.0708(4) 0.69355(14) 0.55361(19) 0.0605(10) Uani 1 1 d .
H42A H 0.0165 0.7115 0.5770 0.073 Uiso 1 1 calc R
C43 C 0.0412(3) 0.69701(13) 0.48095(18) 0.0509(8) Uani 1 1 d .
C44 C 0.3212(3) 0.60245(14) 0.45201(18) 0.0568(9) Uani 1 1 d .
H44A H 0.2912 0.6074 0.4010 0.068 Uiso 1 1 calc R
C45 C 0.3128(4) 0.53980(14) 0.4675(2) 0.0789(12) Uani 1 1 d .
H45A H 0.2233 0.5276 0.4520 0.118 Uiso 1 1 calc R
H45B H 0.3448 0.5335 0.5171 0.118 Uiso 1 1 calc R
H45C H 0.3650 0.5188 0.4433 0.118 Uiso 1 1 calc R
C46 C 0.4656(3) 0.62141(17) 0.4755(2) 0.0754(12) Uani 1 1 d .
H46A H 0.4716 0.6606 0.4646 0.113 Uiso 1 1 calc R
H46B H 0.5165 0.5995 0.4514 0.113 Uiso 1 1 calc R
H46C H 0.4985 0.6159 0.5252 0.113 Uiso 1 1 calc R
C47 C -0.0787(4) 0.72864(16) 0.4410(2) 0.0731(11) Uani 1 1 d .
H47A H -0.0694 0.7349 0.3935 0.088 Uiso 1 1 calc R
C48 C -0.2048(5) 0.6967(2) 0.4338(4) 0.181(3) Uani 1 1 d .
H48A H -0.1984 0.6603 0.4137 0.272 Uiso 1 1 calc R
H48B H -0.2759 0.7174 0.4038 0.272 Uiso 1 1 calc R
H48C H -0.2205 0.6922 0.4792 0.272 Uiso 1 1 calc R
C49 C -0.0950(5) 0.7856(2) 0.4713(3) 0.1216(18) Uani 1 1 d .
H49A H -0.1719 0.8036 0.4427 0.182 Uiso 1 1 calc R
H49B H -0.0196 0.8085 0.4723 0.182 Uiso 1 1 calc R
H49C H -0.1039 0.7811 0.5181 0.182 Uiso 1 1 calc R

loop_
_atom_site_aniso_label
_atom_site_aniso_U_11
_atom_site_aniso_U_22
_atom_site_aniso_U_33
_atom_site_aniso_U_23
_atom_site_aniso_U_13
_atom_site_aniso_U_12
Sc1 0.0437(3) 0.0499(4) 0.0368(4) 0.0032(3) 0.0060(3) -0.0056(3)
N1 0.0379(14) 0.0473(14) 0.0321(16) 0.0000(12) 0.0073(11) -0.0050(11)
N2 0.0487(16) 0.0490(15) 0.0334(16) 0.0030(13) 0.0097(12) -0.0041(12)
N3 0.060(2) 0.075(2) 0.055(2) -0.0054(17) -0.0005(16) 0.0024(17)
N4 0.0531(17) 0.0636(18) 0.0404(17) 0.0063(14) 0.0063(13) 0.0002(14)
C1 0.052(2) 0.070(2) 0.059(2) -0.0068(19) 0.0035(18) -0.0028(18)
C2 0.049(2) 0.097(3) 0.050(2) 0.015(2) -0.0038(18) -0.017(2)
C3 0.066(3) 0.140(4) 0.084(4) 0.006(3) 0.003(2) -0.030(3)
C4 0.101(4) 0.176(7) 0.114(5) 0.030(5) 0.012(4) -0.081(5)
C5 0.173(7) 0.115(5) 0.110(6) 0.009(4) 0.013(5) -0.068(5)
C6 0.116(4) 0.088(3) 0.092(4) 0.005(3) 0.003(3) -0.035(3)
C7 0.069(3) 0.062(2) 0.055(3) 0.007(2) -0.005(2) -0.014(2)
C8 0.096(3) 0.093(3) 0.052(3) -0.003(2) 0.012(2) -0.020(2)
C9 0.096(3) 0.109(3) 0.092(4) -0.046(3) -0.016(3) 0.011(3)
C10 0.054(2) 0.061(2) 0.046(2) 0.0062(18) 0.0100(16) -0.0064(17)
C11 0.056(2) 0.055(2) 0.038(2) 0.0017(17) 0.0010(17) -0.0040(17)
C12 0.079(3) 0.060(2) 0.057(3) -0.001(2) 0.010(2) 0.004(2)
C13 0.128(4) 0.051(2) 0.072(3) -0.012(2) 0.015(3) -0.006(3)
C14 0.129(4) 0.056(3) 0.067(3) 0.003(2) 0.014(3) -0.028(3)
C15 0.085(3) 0.064(2) 0.051(3) -0.001(2) 0.012(2) -0.020(2)
C16 0.059(2) 0.058(2) 0.036(2) 0.0038(17) 0.0001(17) -0.0103(18)
C17 0.080(2) 0.058(2) 0.044(2) -0.0030(18) 0.0060(18) 0.0029(19)
C18 0.064(3) 0.110(3) 0.063(3) 0.025(2) 0.029(2) 0.010(2)
C19 0.0334(17) 0.0508(19) 0.040(2) 0.0033(16) 0.0094(14) -0.0022(14)
C20 0.056(2) 0.055(2) 0.043(2) 0.0055(18) 0.0072(17) -0.0101(17)
C21 0.078(3) 0.053(2) 0.052(2) 0.0064(19) 0.0074(19) -0.0087(19)
C22 0.120(4) 0.056(3) 0.080(3) 0.003(2) 0.004(3) -0.017(2)
C23 0.151(5) 0.082(4) 0.102(4) 0.010(3) 0.020(4) -0.059(3)
C24 0.118(4) 0.118(4) 0.076(4) 0.018(3) 0.029(3) -0.055(3)
C25 0.082(3) 0.077(3) 0.062(3) 0.000(2) 0.025(2) -0.028(2)
C26 0.0440(19) 0.0425(17) 0.038(2) 0.0029(15) 0.0065(15) -0.0022(14)
C27 0.050(2) 0.056(2) 0.048(2) -0.0044(17) 0.0086(17) -0.0080(16)
C28 0.067(3) 0.083(3) 0.054(3) -0.006(2) -0.004(2) -0.022(2)
C29 0.101(4) 0.078(3) 0.051(3) -0.019(2) 0.013(2) -0.007(2)
C30 0.083(3) 0.079(3) 0.055(3) -0.007(2) 0.026(2) 0.009(2)
C31 0.057(2) 0.057(2) 0.039(2) -0.0013(17) 0.0144(17) 0.0029(17)
C32 0.042(2) 0.086(3) 0.068(3) -0.009(2) 0.0058(19) -0.0072(19)
C33 0.065(3) 0.134(4) 0.089(3) -0.001(3) 0.019(2) -0.039(3)
C34 0.051(2) 0.104(3) 0.119(4) -0.004(3) 0.004(2) 0.004(2)
C35 0.063(2) 0.079(3) 0.073(3) -0.003(2) 0.030(2) 0.003(2)
C36 0.066(3) 0.154(5) 0.154(5) 0.060(4) 0.031(3) 0.025(3)
C37 0.104(4) 0.115(4) 0.097(4) -0.003(3) 0.062(3) -0.008(3)
C38 0.055(2) 0.0446(18) 0.036(2) 0.0026(16) 0.0101(16) -0.0128(15)
C39 0.052(2) 0.0555(19) 0.033(2) -0.0009(16) 0.0059(16) -0.0068(16)
C41 0.075(3) 0.072(2) 0.033(2) 0.0033(18) 0.0091(18) -0.005(2)
C42 0.078(3) 0.061(2) 0.048(2) -0.0055(19) 0.025(2) -0.0057(19)
C43 0.065(2) 0.0504(19) 0.038(2) -0.0001(16) 0.0153(17) -0.0013(17)
C44 0.058(2) 0.069(2) 0.039(2) 0.0065(18) 0.0060(17) -0.0010(18)
C45 0.090(3) 0.066(2) 0.074(3) 0.001(2) 0.010(2) 0.011(2)
C46 0.060(2) 0.106(3) 0.055(3) 0.008(2) 0.0059(19) 0.010(2)
C47 0.091(3) 0.084(3) 0.049(2) 0.008(2) 0.028(2) 0.029(2)
C48 0.076(4) 0.132(5) 0.288(9) 0.000(5) -0.035(5) 0.000(3)
C49 0.110(4) 0.107(4) 0.145(5) -0.003(4) 0.028(4) 0.039(3)

loop_
_atom_type_symbol
_atom_type_description
_atom_type_scat_dispersion_real
_atom_type_scat_dispersion_imag
_atom_type_scat_source
C C 0.0033 0.0016 'International Tables Vol C Tables 4.2.6.8 and 6.1.1.4'
H H 0.0000 0.0000 'International Tables Vol C Tables 4.2.6.8 and 6.1.1.4'
N N 0.0061 0.0033 'International Tables Vol C Tables 4.2.6.8 and 6.1.1.4'
Sc Sc 0.2519 0.3716 'International Tables Vol C Tables 4.2.6.8 and 6.1.1.4'

loop_
_geom_angle_atom_site_label_1
_geom_angle_atom_site_label_2
_geom_angle_atom_site_label_3
_geom_angle
N2 Sc1 N1 60.44(9)
N2 Sc1 C10 101.80(11)
N1 Sc1 C10 99.74(10)
N2 Sc1 C1 101.68(11)
N1 Sc1 C1 102.86(11)
C10 Sc1 C1 153.27(12)
N2 Sc1 N3 98.30(11)
N1 Sc1 N3 156.69(10)
C10 Sc1 N3 93.70(11)
C1 Sc1 N3 70.38(12)
N2 Sc1 N4 157.33(9)
N1 Sc1 N4 98.94(9)
C10 Sc1 N4 70.74(11)
C1 Sc1 N4 91.65(11)
N3 Sc1 N4 103.46(10)
N2 Sc1 C19 30.21(9)
N1 Sc1 C19 30.25(9)
C10 Sc1 C19 103.27(10)
C1 Sc1 C19 103.45(11)
N3 Sc1 C19 127.75(10)
N4 Sc1 C19 128.78(9)
C19 N1 C26 122.8(2)
C19 N1 Sc1 93.04(18)
C26 N1 Sc1 143.47(19)
C19 N2 C38 124.9(3)
C19 N2 Sc1 93.94(18)
C38 N2 Sc1 139.66(19)
C7 N3 C9 110.7(3)
C7 N3 C8 108.6(3)
C9 N3 C8 107.8(3)
C7 N3 Sc1 104.6(2)
C9 N3 Sc1 112.4(2)
C8 N3 Sc1 112.6(2)
C16 N4 C17 108.8(2)
C16 N4 C18 112.1(3)
C17 N4 C18 107.8(3)
C16 N4 Sc1 102.78(19)
C17 N4 Sc1 110.8(2)
C18 N4 Sc1 114.44(19)
C2 C1 Sc1 107.8(2)
C2 C1 H1A 110.1
Sc1 C1 H1A 110.1
C2 C1 H1B 110.1
Sc1 C1 H1B 110.1
H1A C1 H1B 108.5
C7 C2 C3 116.6(4)
C7 C2 C1 120.0(3)
C3 C2 C1 123.1(4)
C4 C3 C2 120.1(5)
C4 C3 H3A 120.0
C2 C3 H3A 120.0
C5 C4 C3 120.5(6)
C5 C4 H4A 119.8
C3 C4 H4A 119.8
C4 C5 C6 119.9(6)
C4 C5 H5A 120.0
C6 C5 H5A 120.0
C7 C6 C5 122.2(6)
C7 C6 H6A 118.9
C5 C6 H6A 118.9
C6 C7 C2 120.6(5)
C6 C7 N3 124.7(5)
C2 C7 N3 114.6(3)
N3 C8 H8A 109.5
N3 C8 H8B 109.5
H8A C8 H8B 109.5
N3 C8 H8C 109.5
H8A C8 H8C 109.5
H8B C8 H8C 109.5
N3 C9 H9A 109.5
N3 C9 H9B 109.5
H9A C9 H9B 109.5
N3 C9 H9C 109.5
H9A C9 H9C 109.5
H9B C9 H9C 109.5
C11 C10 Sc1 108.5(2)
C11 C10 H10A 110.0
Sc1 C10 H10A 110.0
C11 C10 H10B 110.0
Sc1 C10 H10B 110.0
H10A C10 H10B 108.4
C12 C11 C16 116.6(3)
C12 C11 C10 123.5(3)
C16 C11 C10 119.5(3)
C13 C12 C11 121.9(4)
C13 C12 H12A 119.1
C11 C12 H12A 119.1
C14 C13 C12 119.9(4)
C14 C13 H13A 120.1
C12 C13 H13A 120.1
C13 C14 C15 120.6(4)
C13 C14 H14A 119.7
C15 C14 H14A 119.7
C14 C15 C16 119.6(4)
C14 C15 H15A 120.2
C16 C15 H15A 120.2
C15 C16 C11 121.4(4)
C15 C16 N4 123.1(3)
C11 C16 N4 115.5(3)
N4 C17 H17A 109.5
N4 C17 H17B 109.5
H17A C17 H17B 109.5
N4 C17 H17C 109.5
H17A C17 H17C 109.5
H17B C17 H17C 109.5
N4 C18 H18A 109.5
N4 C18 H18B 109.5
H18A C18 H18B 109.5
N4 C18 H18C 109.5
H18A C18 H18C 109.5
H18B C18 H18C 109.5
N2 C19 N1 112.5(3)
N2 C19 C20 123.2(3)
N1 C19 C20 124.3(3)
N2 C19 Sc1 55.85(15)
N1 C19 Sc1 56.72(15)
C20 C19 Sc1 176.4(2)
C25 C20 C21 118.7(3)
C25 C20 C19 120.5(3)
C21 C20 C19 120.9(3)
C20 C21 C22 121.1(4)
C20 C21 H21A 119.5
C22 C21 H21A 119.5
C23 C22 C21 119.9(5)
C23 C22 H22A 120.0
C21 C22 H22A 120.0
C22 C23 C24 119.3(4)
C22 C23 H23A 120.3
C24 C23 H23A 120.3
C23 C24 C25 120.2(5)
C23 C24 H24A 119.9
C25 C24 H24A 119.9
C20 C25 C24 120.8(4)
C20 C25 H25A 119.6
C24 C25 H25A 119.6
C31 C26 C27 119.9(3)
C31 C26 N1 118.4(3)
C27 C26 N1 121.5(3)
C28 C27 C26 118.5(3)
C28 C27 C32 118.7(3)
C26 C27 C32 122.7(3)
C29 C28 C27 121.7(4)
C29 C28 H28A 119.2
C27 C28 H28A 119.2
C30 C29 C28 119.0(4)
C30 C29 H29A 120.5
C28 C29 H29A 120.5
C29 C30 C31 121.9(4)
C29 C30 H30A 119.1
C31 C30 H30A 119.1
C30 C31 C26 118.8(3)
C30 C31 C35 120.2(3)
C26 C31 C35 121.0(3)
C27 C32 C34 111.0(3)
C27 C32 C33 111.7(3)
C34 C32 C33 110.4(3)
C27 C32 H32A 107.8
C34 C32 H32A 107.8
C33 C32 H32A 107.8
C32 C33 H33A 109.5
C32 C33 H33B 109.5
H33A C33 H33B 109.5
C32 C33 H33C 109.5
H33A C33 H33C 109.5
H33B C33 H33C 109.5
C32 C34 H34A 109.5
C32 C34 H34B 109.5
H34A C34 H34B 109.5
C32 C34 H34C 109.5
H34A C34 H34C 109.5
H34B C34 H34C 109.5
C31 C35 C36 112.0(3)
C31 C35 C37 114.1(3)
C36 C35 C37 110.3(3)
C31 C35 H35A 106.7
C36 C35 H35A 106.7
C37 C35 H35A 106.7
C35 C36 H36A 109.5
C35 C36 H36B 109.5
H36A C36 H36B 109.5
C35 C36 H36C 109.5
H36A C36 H36C 109.5
H36B C36 H36C 109.5
C35 C37 H37A 109.5
C35 C37 H37B 109.5
H37A C37 H37B 109.5
C35 C37 H37C 109.5
H37A C37 H37C 109.5
H37B C37 H37C 109.5
C39 C38 C43 120.7(3)
C39 C38 N2 121.3(3)
C43 C38 N2 117.7(3)
C40 C39 C38 118.1(3)
C40 C39 C44 117.6(3)
C38 C39 C44 124.3(3)
C41 C40 C39 121.3(3)
C41 C40 H40A 119.3
C39 C40 H40A 119.3
C42 C41 C40 120.0(3)
C42 C41 H41A 120.0
C40 C41 H41A 120.0
C41 C42 C43 121.8(3)
C41 C42 H42A 119.1
C43 C42 H42A 119.1
C42 C43 C38 118.0(3)
C42 C43 C47 120.1(3)
C38 C43 C47 121.9(3)
C39 C44 C45 111.1(3)
C39 C44 C46 113.4(3)
C45 C44 C46 109.2(3)
C39 C44 H44A 107.7
C45 C44 H44A 107.7
C46 C44 H44A 107.7
C44 C45 H45A 109.5
C44 C45 H45B 109.5
H45A C45 H45B 109.5
C44 C45 H45C 109.5
H45A C45 H45C 109.5
H45B C45 H45C 109.5
C44 C46 H46A 109.5
C44 C46 H46B 109.5
H46A C46 H46B 109.5
C44 C46 H46C 109.5
H46A C46 H46C 109.5
H46B C46 H46C 109.5
C49 C47 C43 114.0(3)
C49 C47 C48 107.2(4)
C43 C47 C48 113.8(4)
C49 C47 H47A 107.1
C43 C47 H47A 107.1
C48 C47 H47A 107.1
C47 C48 H48A 109.5
C47 C48 H48B 109.5
H48A C48 H48B 109.5
C47 C48 H48C 109.5
H48A C48 H48C 109.5
H48B C48 H48C 109.5
C47 C49 H49A 109.5
C47 C49 H49B 109.5
H49A C49 H49B 109.5
C47 C49 H49C 109.5
H49A C49 H49C 109.5
H49B C49 H49C 109.5

loop_
_geom_bond_atom_site_label_1
_geom_bond_atom_site_label_2
_geom_bond_distance
Sc1 N2 2.207(3)
Sc1 N1 2.227(2)
Sc1 C10 2.282(3)
Sc1 C1 2.287(3)
Sc1 N3 2.483(3)
Sc1 N4 2.492(3)
Sc1 C19 2.660(3)
N1 C19 1.342(4)
N1 C26 1.420(4)
N2 C19 1.342(4)
N2 C38 1.430(4)
N3 C7 1.450(5)
N3 C9 1.481(5)
N3 C8 1.490(4)
N4 C16 1.464(4)
N4 C17 1.481(4)
N4 C18 1.484(4)
C1 C2 1.478(5)
C1 H1A 0.9700
C1 H1B 0.9700
C2 C7 1.407(5)
C2 C3 1.419(6)
C3 C4 1.387(7)
C3 H3A 0.9300
C4 C5 1.345(8)
C4 H4A 0.9300
C5 C6 1.360(8)
C5 H5A 0.9300
C6 C7 1.339(5)
C6 H6A 0.9300
C8 H8A 0.9600
C8 H8B 0.9600
C8 H8C 0.9600
C9 H9A 0.9600
C9 H9B 0.9600
C9 H9C 0.9600
C10 C11 1.474(4)
C10 H10A 0.9700
C10 H10B 0.9700
C11 C12 1.392(5)
C11 C16 1.406(5)
C12 C13 1.390(5)
C12 H12A 0.9300
C13 C14 1.355(6)
C13 H13A 0.9300
C14 C15 1.383(5)
C14 H14A 0.9300
C15 C16 1.384(5)
C15 H15A 0.9300
C17 H17A 0.9600
C17 H17B 0.9600
C17 H17C 0.9600
C18 H18A 0.9600
C18 H18B 0.9600
C18 H18C 0.9600
C19 C20 1.504(4)
C20 C25 1.372(5)
C20 C21 1.380(5)
C21 C22 1.385(5)
C21 H21A 0.9300
C22 C23 1.380(7)
C22 H22A 0.9300
C23 C24 1.380(7)
C23 H23A 0.9300
C24 C25 1.389(6)
C24 H24A 0.9300
C25 H25A 0.9300
C26 C31 1.396(4)
C26 C27 1.403(4)
C27 C28 1.393(5)
C27 C32 1.524(5)
C28 C29 1.372(5)
C28 H28A 0.9300
C29 C30 1.367(5)
C29 H29A 0.9300
C30 C31 1.390(5)
C30 H30A 0.9300
C31 C35 1.514(5)
C32 C34 1.526(5)
C32 C33 1.531(5)
C32 H32A 0.9800
C33 H33A 0.9600
C33 H33B 0.9600
C33 H33C 0.9600
C34 H34A 0.9600
C34 H34B 0.9600
C34 H34C 0.9600
C35 C36 1.520(5)
C35 C37 1.525(5)
C35 H35A 0.9800
C36 H36A 0.9600
C36 H36B 0.9600
C36 H36C 0.9600
C37 H37A 0.9600
C37 H37B 0.9600
C37 H37C 0.9600
C38 C39 1.409(4)
C38 C43 1.418(4)
C39 C40 1.400(4)
C39 C44 1.515(4)
C40 C41 1.376(5)
C40 H40A 0.9300
C41 C42 1.372(5)
C41 H41A 0.9300
C42 C43 1.388(4)
C42 H42A 0.9300
C43 C47 1.506(5)
C44 C45 1.523(5)
C44 C46 1.542(5)
C44 H44A 0.9800
C45 H45A 0.9600
C45 H45B 0.9600
C45 H45C 0.9600
C46 H46A 0.9600
C46 H46B 0.9600
C46 H46C 0.9600
C47 C49 1.505(5)
C47 C48 1.508(6)
C47 H47A 0.9800
C48 H48A 0.9600
C48 H48B 0.9600
C48 H48C 0.9600
C49 H49A 0.9600
C49 H49B 0.9600
C49 H49C 0.9600

loop_
_platon_squeeze_void_nr
_platon_squeeze_void_average_x
_platon_squeeze_void_average_y
_platon_squeeze_void_average_z
_platon_squeeze_void_volume
_platon_squeeze_void_count_electrons
_platon_squeeze_void_content
1 0.000 0.000 0.500 261 48 ' '
2 0.192 0.911 0.946 62 1 ' '
3 0.120 0.712 0.991 24 0 ' '
4 0.307 0.411 0.554 62 1 ' '
5 0.501 0.500 1.000 260 48 ' '
6 0.382 0.214 0.508 23 0 ' '
7 0.692 0.589 0.446 62 1 ' '
8 0.618 0.786 0.491 22 0 ' '
9 0.807 0.089 1.054 62 1 ' '
10 0.882 0.286 1.008 23 0 ' '
